data_4301468
loop_
_publ_author_name
'Jason L. Dutton'
'Paul J. Ragogna'

_publ_contact_author_address
;1151 Richmond Street 
London Ontario
N6A 5B7
;
_publ_contact_author_email pragogna@uwo.ca
_publ_contact_author_name 'Paul J. Ragogna'
_publ_section_title
;
Donor-Acceptor Chemistry at Heavy Chalcogen Centers
;
_journal_name_full 'Inorganic Chemistry'
_journal_page_first 1722
_journal_page_last 1730
_journal_paper_doi 10.1021/ic801883e
_journal_volume 48
_journal_year 2009
_chemical_formula_moiety 'C33 H47 N4 Se, C F3 O3 S'
_chemical_formula_sum 'C34 H47 F3 N4 O3 S Se'
_chemical_formula_weight 727.78
_chemical_name_systematic
; 
 ? 
;
_space_group_IT_number 14
_symmetry_cell_setting monoclinic
_symmetry_space_group_name_Hall '-P 2ybc'
_symmetry_space_group_name_H-M 'P 1 21/c 1'
_atom_sites_solution_hydrogens geom
_atom_sites_solution_primary direct
_atom_sites_solution_secondary difmap
_audit_creation_method SHELXL-97
_cell_angle_alpha 90.00
_cell_angle_beta 103.83(3)
_cell_angle_gamma 90.00
_cell_formula_units_Z 4
_cell_length_a 14.172(3)
_cell_length_b 12.451(3)
_cell_length_c 21.470(4)
_cell_measurement_reflns_used 17423
_cell_measurement_temperature 150(2)
_cell_measurement_theta_max 27.48
_cell_measurement_theta_min 1.00
_cell_volume 3678.7(14)
_computing_cell_refinement 'DENZO-SMN (Otwinowski & Minor, 1997)'
_computing_data_collection 'COLLECT (Nonius, 1997-2001)'
_computing_data_reduction DENZO-SMN
_computing_molecular_graphics 'SHELXTL/PC (Sheldrick, 2001)'
_computing_publication_material SHELXTL/PC
_computing_structure_refinement 'SHELXL-97 (Sheldrick, 1997)'
_computing_structure_solution 'SHELXS-97 (Sheldrick, 1990)'
_diffrn_ambient_temperature 150(2)
_diffrn_measured_fraction_theta_full .997
_diffrn_measured_fraction_theta_max .997
_diffrn_measurement_device_type 'Nonius Kappa-CCD'
_diffrn_measurement_method '\f scans, and \w scans'
_diffrn_radiation_monochromator graphite
_diffrn_radiation_source 'fine-focus sealed tube'
_diffrn_radiation_type MoK\a
_diffrn_radiation_wavelength 0.71073
_diffrn_reflns_av_R_equivalents 0.0455
_diffrn_reflns_av_sigmaI/netI 0.0652
_diffrn_reflns_limit_h_max 18
_diffrn_reflns_limit_h_min -18
_diffrn_reflns_limit_k_max 16
_diffrn_reflns_limit_k_min -16
_diffrn_reflns_limit_l_max 27
_diffrn_reflns_limit_l_min -27
_diffrn_reflns_number 15965
_diffrn_reflns_theta_full 27.55
_diffrn_reflns_theta_max 27.55
_diffrn_reflns_theta_min 1.48
_exptl_absorpt_coefficient_mu 1.130
_exptl_absorpt_correction_T_max 0.8670
_exptl_absorpt_correction_T_min 0.6931
_exptl_absorpt_correction_type multi-scan
_exptl_absorpt_process_details 'DENZO-SMN (Otwinowski & Minor, 1997)'
_exptl_crystal_colour colorless
_exptl_crystal_density_diffrn 1.314
_exptl_crystal_density_method 'not measured'
_exptl_crystal_description plate
_exptl_crystal_F_000 1520
_exptl_crystal_size_max 0.35
_exptl_crystal_size_mid 0.22
_exptl_crystal_size_min 0.13
_refine_diff_density_max .501
_refine_diff_density_min -.852
_refine_diff_density_rms .082
_refine_ls_extinction_method none
_refine_ls_goodness_of_fit_ref 1.036
_refine_ls_hydrogen_treatment constr
_refine_ls_matrix_type full
_refine_ls_number_parameters 415
_refine_ls_number_reflns 8465
_refine_ls_number_restraints 0
_refine_ls_restrained_S_all 1.036
_refine_ls_R_factor_all 0.0867
_refine_ls_R_factor_gt 0.0493
_refine_ls_shift/su_max 0.000
_refine_ls_shift/su_mean 0.000
_refine_ls_structure_factor_coef Fsqd
_refine_ls_weighting_details 'calc w=1/[\s^2^(Fo^2^)+(0.0685P)^2^+0.0000P] where P=(Fo^2^+2Fc^2^)/3'
_refine_ls_weighting_scheme calc
_refine_ls_wR_factor_gt 0.1143
_refine_ls_wR_factor_ref 0.1288
_reflns_number_gt 5641
_reflns_number_total 8465
_reflns_threshold_expression >2sigma(I)
_cod_data_source_file ic801883e_si_001_5.cif
_cod_data_source_block 4IM
_cod_original_cell_volume 3678.7(13)
_cod_original_sg_symbol_H-M 'P 21/c'
_cod_database_code 4301468

loop_
_symmetry_equiv_pos_as_xyz
'x, y, z'
'-x, y+1/2, -z+1/2'
'-x, -y, -z'
'x, -y-1/2, z-1/2'

loop_
_atom_site_label
_atom_site_type_symbol
_atom_site_fract_x
_atom_site_fract_y
_atom_site_fract_z
_atom_site_U_iso_or_equiv
_atom_site_adp_type
_atom_site_occupancy
_atom_site_symmetry_multiplicity
_atom_site_calc_flag
_atom_site_refinement_flags
_atom_site_disorder_assembly
_atom_site_disorder_group
Se1 Se 0.204576(17) 0.755140(17) 0.163944(14) 0.02350(10) Uani 1 1 d . . .
S1 S -0.29271(5) 0.74253(5) 0.09365(4) 0.03130(18) Uani 1 1 d . . .
N21 N 0.29068(14) 0.95588(14) 0.21885(11) 0.0229(5) Uani 1 1 d . . .
N1 N 0.07623(15) 0.80136(17) 0.14256(12) 0.0303(6) Uani 1 1 d . . .
N22 N 0.19828(14) 0.89426(15) 0.27699(11) 0.0215(5) Uani 1 1 d . . .
C31 C 0.34899(17) 0.95918(18) 0.17154(14) 0.0229(6) Uani 1 1 d . . .
F3 F -0.47943(12) 0.71208(18) 0.04688(11) 0.0632(6) Uani 1 1 d . . .
C20 C 0.23204(16) 0.87411(17) 0.22541(14) 0.0215(6) Uani 1 1 d . . .
C22 C 0.23467(17) 0.99138(18) 0.30343(14) 0.0267(6) Uani 1 1 d . . .
H22A H 0.2215 1.0249 0.3402 0.032 Uiso 1 1 calc R . .
C32 C 0.31117(18) 1.00611(18) 0.11230(15) 0.0262(6) Uani 1 1 d . . .
O3 O -0.21026(13) 0.68159(17) 0.08540(11) 0.0467(6) Uani 1 1 d . . .
C36 C 0.44110(18) 0.91016(18) 0.18824(15) 0.0267(6) Uani 1 1 d . . .
C21 C 0.29246(18) 1.02925(19) 0.26686(14) 0.0268(6) Uani 1 1 d . . .
H21A H 0.3279 1.0947 0.2731 0.032 Uiso 1 1 calc R . .
N2 N 0.13767(15) 0.64370(15) 0.07372(12) 0.0275(5) Uani 1 1 d . . .
O2 O -0.31141(14) 0.73379(14) 0.15644(10) 0.0363(5) Uani 1 1 d . . .
F2 F -0.39455(13) 0.56740(14) 0.06025(11) 0.0625(6) Uani 1 1 d . . .
F1 F -0.39115(14) 0.67148(17) -0.01884(11) 0.0662(6) Uani 1 1 d . . .
C33 C 0.36874(19) 1.0060(2) 0.06832(15) 0.0320(7) Uani 1 1 d . . .
H33A H 0.3458 1.0391 0.0276 0.038 Uiso 1 1 calc R . .
C35 C 0.49441(18) 0.9107(2) 0.14188(16) 0.0316(7) Uani 1 1 d . . .
H35A H 0.5566 0.8777 0.1509 0.038 Uiso 1 1 calc R . .
C3 C 0.1853(2) 0.5656(2) 0.03901(16) 0.0349(7) Uani 1 1 d . . .
C1 C 0.0201(2) 0.7582(2) 0.09378(17) 0.0347(7) Uani 1 1 d . . .
H1B H -0.0464 0.7787 0.0832 0.042 Uiso 1 1 calc R . .
C34 C 0.45920(19) 0.9580(2) 0.08333(16) 0.0344(7) Uani 1 1 d . . .
H34A H 0.4976 0.9578 0.0526 0.041 Uiso 1 1 calc R . .
O1 O -0.30223(16) 0.84838(15) 0.06726(12) 0.0505(6) Uani 1 1 d . . .
C6 C 0.1859(2) 0.4586(2) 0.07307(18) 0.0433(8) Uani 1 1 d . . .
H6A H 0.1191 0.4326 0.0671 0.065 Uiso 1 1 calc R . .
H6B H 0.2152 0.4678 0.1190 0.065 Uiso 1 1 calc R . .
H6C H 0.2238 0.4063 0.0551 0.065 Uiso 1 1 calc R . .
C2 C 0.0523(2) 0.6790(2) 0.05322(16) 0.0357(7) Uani 1 1 d . . .
H2A H 0.0116 0.6555 0.0138 0.043 Uiso 1 1 calc R . .
C51 C -0.3944(2) 0.6702(2) 0.04299(18) 0.0441(8) Uani 1 1 d . . .
C5 C 0.1372(3) 0.5553(2) -0.03120(17) 0.0497(9) Uani 1 1 d . . .
H5A H 0.0704 0.5297 -0.0362 0.075 Uiso 1 1 calc R . .
H5B H 0.1734 0.5041 -0.0511 0.075 Uiso 1 1 calc R . .
H5C H 0.1363 0.6256 -0.0520 0.075 Uiso 1 1 calc R . .
C4 C 0.2905(2) 0.6056(3) 0.0486(2) 0.0546(10) Uani 1 1 d . . .
H4A H 0.2907 0.6746 0.0268 0.082 Uiso 1 1 calc R . .
H4B H 0.3282 0.5530 0.0307 0.082 Uiso 1 1 calc R . .
H4C H 0.3195 0.6145 0.0946 0.082 Uiso 1 1 calc R . .
C46 C 0.19128(19) 0.73544(18) 0.34223(14) 0.0266(6) Uani 1 1 d . . .
C41 C 0.14163(18) 0.82011(18) 0.30611(14) 0.0242(6) Uani 1 1 d . . .
C42 C 0.04270(18) 0.84072(19) 0.29835(14) 0.0274(6) Uani 1 1 d . . .
C43 C -0.0073(2) 0.7712(2) 0.33019(16) 0.0353(7) Uani 1 1 d . . .
H43A H -0.0748 0.7819 0.3264 0.042 Uiso 1 1 calc R . .
C90 C 0.48148(18) 0.8567(2) 0.25302(16) 0.0323(7) Uani 1 1 d . . .
H90A H 0.4343 0.8689 0.2803 0.039 Uiso 1 1 calc R . .
C70 C 0.29822(18) 0.7114(2) 0.34800(15) 0.0313(7) Uani 1 1 d . . .
H70A H 0.3216 0.7612 0.3183 0.038 Uiso 1 1 calc R . .
C45 C 0.13708(19) 0.6693(2) 0.37287(15) 0.0330(7) Uani 1 1 d . . .
H45A H 0.1680 0.6109 0.3982 0.040 Uiso 1 1 calc R . .
C80 C 0.20939(18) 1.0560(2) 0.09442(15) 0.0317(7) Uani 1 1 d . . .
H80A H 0.1751 1.0368 0.1285 0.038 Uiso 1 1 calc R . .
C92 C 0.4912(3) 0.7361(2) 0.2446(2) 0.0502(9) Uani 1 1 d . . .
H92A H 0.5172 0.7028 0.2865 0.075 Uiso 1 1 calc R . .
H92B H 0.5354 0.7225 0.2166 0.075 Uiso 1 1 calc R . .
H92C H 0.4272 0.7055 0.2251 0.075 Uiso 1 1 calc R . .
C82 C 0.2164(2) 1.1774(2) 0.09187(18) 0.0463(9) Uani 1 1 d . . .
H82A H 0.1509 1.2083 0.0804 0.069 Uiso 1 1 calc R . .
H82B H 0.2518 1.1978 0.0596 0.069 Uiso 1 1 calc R . .
H82C H 0.2511 1.2046 0.1340 0.069 Uiso 1 1 calc R . .
C81 C 0.1497(2) 1.0129(3) 0.03051(18) 0.0487(9) Uani 1 1 d . . .
H81A H 0.0853 1.0465 0.0205 0.073 Uiso 1 1 calc R . .
H81B H 0.1428 0.9349 0.0334 0.073 Uiso 1 1 calc R . .
H81C H 0.1829 1.0298 -0.0035 0.073 Uiso 1 1 calc R . .
C91 C 0.5785(2) 0.9051(3) 0.2872(2) 0.0657(12) Uani 1 1 d . . .
H91A H 0.5709 0.9827 0.2922 0.099 Uiso 1 1 calc R . .
H91B H 0.6264 0.8920 0.2619 0.099 Uiso 1 1 calc R . .
H91C H 0.6007 0.8719 0.3295 0.099 Uiso 1 1 calc R . .
C60 C -0.00927(19) 0.9317(2) 0.25649(15) 0.0302(7) Uani 1 1 d . . .
H60A H 0.0330 0.9552 0.2278 0.036 Uiso 1 1 calc R . .
C72 C 0.3136(2) 0.5973(2) 0.32748(19) 0.0472(9) Uani 1 1 d . . .
H72A H 0.2738 0.5850 0.2840 0.071 Uiso 1 1 calc R . .
H72B H 0.2947 0.5466 0.3572 0.071 Uiso 1 1 calc R . .
H72C H 0.3823 0.5868 0.3279 0.071 Uiso 1 1 calc R . .
C62 C -0.1058(2) 0.8946(2) 0.21398(17) 0.0447(8) Uani 1 1 d . . .
H62A H -0.0948 0.8329 0.1883 0.067 Uiso 1 1 calc R . .
H62B H -0.1350 0.9533 0.1854 0.067 Uiso 1 1 calc R . .
H62C H -0.1498 0.8739 0.2409 0.067 Uiso 1 1 calc R . .
C61 C -0.0235(2) 1.0287(2) 0.29763(17) 0.0421(8) Uani 1 1 d . . .
H61A H 0.0396 1.0510 0.3244 0.063 Uiso 1 1 calc R . .
H61B H -0.0668 1.0087 0.3251 0.063 Uiso 1 1 calc R . .
H61C H -0.0522 1.0882 0.2696 0.063 Uiso 1 1 calc R . .
C71 C 0.3595(3) 0.7320(3) 0.4154(2) 0.0639(11) Uani 1 1 d . . .
H71A H 0.4277 0.7156 0.4171 0.096 Uiso 1 1 calc R . .
H71B H 0.3367 0.6861 0.4459 0.096 Uiso 1 1 calc R . .
H71C H 0.3536 0.8076 0.4267 0.096 Uiso 1 1 calc R . .
C44 C 0.0391(2) 0.6872(2) 0.36704(16) 0.0387(8) Uani 1 1 d . . .
H44A H 0.0036 0.6415 0.3885 0.046 Uiso 1 1 calc R . .

loop_
_atom_site_aniso_label
_atom_site_aniso_U_11
_atom_site_aniso_U_22
_atom_site_aniso_U_33
_atom_site_aniso_U_23
_atom_site_aniso_U_13
_atom_site_aniso_U_12
Se1 0.02484(15) 0.02230(14) 0.02398(18) -0.00302(11) 0.00706(12) -0.00097(9)
S1 0.0327(4) 0.0337(4) 0.0291(5) 0.0058(3) 0.0104(3) 0.0044(3)
N21 0.0245(11) 0.0226(10) 0.0224(15) -0.0030(9) 0.0072(10) -0.0026(8)
N1 0.0260(12) 0.0331(12) 0.0329(17) -0.0039(11) 0.0090(12) 0.0010(9)
N22 0.0246(11) 0.0231(10) 0.0183(14) -0.0019(9) 0.0080(10) -0.0021(8)
C31 0.0256(13) 0.0211(11) 0.0245(17) -0.0021(10) 0.0110(12) -0.0038(9)
F3 0.0334(10) 0.0929(13) 0.0584(17) -0.0184(13) 0.0018(10) 0.0147(10)
C20 0.0217(12) 0.0210(11) 0.0220(17) 0.0006(10) 0.0054(12) 0.0009(9)
C22 0.0300(14) 0.0260(12) 0.0237(18) -0.0081(11) 0.0057(13) -0.0019(10)
C32 0.0281(14) 0.0230(12) 0.0286(18) 0.0019(11) 0.0093(13) -0.0017(10)
O3 0.0336(11) 0.0557(13) 0.0527(18) -0.0095(11) 0.0140(12) 0.0059(9)
C36 0.0258(13) 0.0234(12) 0.0319(19) 0.0015(11) 0.0090(13) -0.0024(10)
C21 0.0300(14) 0.0252(12) 0.0265(18) -0.0053(11) 0.0093(13) -0.0062(10)
N2 0.0336(13) 0.0241(10) 0.0253(16) -0.0023(9) 0.0078(11) -0.0027(9)
O2 0.0404(12) 0.0415(11) 0.0287(14) 0.0077(9) 0.0119(10) 0.0029(8)
F2 0.0609(12) 0.0487(11) 0.0731(18) -0.0070(10) 0.0067(12) -0.0106(9)
F1 0.0680(13) 0.0961(16) 0.0316(14) -0.0111(12) 0.0063(11) 0.0085(11)
C33 0.0334(15) 0.0361(14) 0.029(2) 0.0064(13) 0.0126(14) 0.0015(11)
C35 0.0249(14) 0.0320(13) 0.039(2) 0.0032(13) 0.0102(14) 0.0004(11)
C3 0.0499(18) 0.0310(14) 0.028(2) -0.0042(12) 0.0178(16) 0.0004(12)
C1 0.0269(15) 0.0391(15) 0.036(2) -0.0094(14) 0.0031(14) 0.0011(11)
C34 0.0364(16) 0.0411(15) 0.032(2) 0.0045(14) 0.0201(15) 0.0012(12)
O1 0.0734(15) 0.0383(11) 0.0425(17) 0.0147(10) 0.0190(13) 0.0018(10)
C6 0.057(2) 0.0328(14) 0.041(2) 0.0014(14) 0.0147(18) 0.0076(13)
C2 0.0377(17) 0.0362(14) 0.029(2) -0.0091(13) 0.0003(15) -0.0066(12)
C51 0.0404(18) 0.0511(18) 0.041(2) -0.0022(16) 0.0094(17) 0.0122(14)
C5 0.078(2) 0.0440(17) 0.028(2) -0.0042(15) 0.0146(19) 0.0125(16)
C4 0.053(2) 0.0493(18) 0.072(3) -0.0190(19) 0.036(2) -0.0065(15)
C46 0.0295(14) 0.0276(13) 0.0240(17) -0.0014(11) 0.0086(13) -0.0018(10)
C41 0.0271(13) 0.0252(12) 0.0216(17) -0.0012(10) 0.0086(12) -0.0036(10)
C42 0.0280(14) 0.0297(13) 0.0254(18) -0.0025(11) 0.0084(13) -0.0019(10)
C43 0.0285(15) 0.0413(15) 0.040(2) 0.0024(14) 0.0168(15) 0.0000(12)
C90 0.0275(14) 0.0368(14) 0.033(2) 0.0037(13) 0.0077(14) 0.0016(11)
C70 0.0264(15) 0.0348(13) 0.033(2) 0.0038(13) 0.0073(14) 0.0000(11)
C45 0.0384(16) 0.0307(13) 0.032(2) 0.0057(12) 0.0120(14) -0.0005(11)
C80 0.0293(14) 0.0340(14) 0.034(2) 0.0079(13) 0.0110(14) 0.0041(11)
C92 0.059(2) 0.0384(17) 0.058(3) 0.0152(16) 0.023(2) 0.0100(14)
C82 0.0419(17) 0.0372(16) 0.065(3) 0.0058(15) 0.0232(18) 0.0094(13)
C81 0.0343(17) 0.062(2) 0.045(3) 0.0023(17) -0.0003(17) 0.0035(14)
C91 0.059(2) 0.070(2) 0.054(3) 0.019(2) -0.014(2) -0.0189(18)
C60 0.0284(14) 0.0342(14) 0.0289(19) 0.0016(12) 0.0091(13) 0.0060(11)
C72 0.0387(17) 0.0371(15) 0.069(3) 0.0028(16) 0.0187(18) 0.0085(13)
C62 0.0375(17) 0.0488(17) 0.046(3) -0.0007(16) 0.0063(16) 0.0051(13)
C61 0.0456(17) 0.0411(15) 0.041(2) -0.0006(15) 0.0136(16) 0.0108(13)
C71 0.041(2) 0.095(3) 0.050(3) -0.015(2) 0.001(2) 0.0038(18)
C44 0.0407(17) 0.0380(16) 0.045(2) 0.0055(14) 0.0241(16) -0.0066(12)

loop_
_atom_type_symbol
_atom_type_description
_atom_type_scat_dispersion_real
_atom_type_scat_dispersion_imag
_atom_type_scat_source
C C .0033 .0016 'International Tables Vol C Tables 4.2.6.8 and 6.1.1.4'
H H .0000 .0000 'International Tables Vol C Tables 4.2.6.8 and 6.1.1.4'
N N .0061 .0033 'International Tables Vol C Tables 4.2.6.8 and 6.1.1.4'
O O .0106 .0060 'International Tables Vol C Tables 4.2.6.8 and 6.1.1.4'
F F .0171 .0103 'International Tables Vol C Tables 4.2.6.8 and 6.1.1.4'
S S .1246 .1234 'International Tables Vol C Tables 4.2.6.8 and 6.1.1.4'
Se Se -.0929 2.2259 'International Tables Vol C Tables 4.2.6.8 and 6.1.1.4'

loop_
_geom_angle_atom_site_label_1
_geom_angle_atom_site_label_2
_geom_angle_atom_site_label_3
_geom_angle
_geom_angle_site_symmetry_1
_geom_angle_site_symmetry_3
_geom_angle_publ_flag
N1 Se1 C20 87.55(10) . . ?
N1 Se1 N2 78.70(9) . . ?
C20 Se1 N2 164.17(9) . . ?
O1 S1 O2 114.87(13) . . ?
O1 S1 O3 116.11(14) . . ?
O2 S1 O3 114.34(13) . . ?
O1 S1 C51 103.46(15) . . ?
O2 S1 C51 103.02(15) . . ?
O3 S1 C51 102.45(13) . . ?
C20 N21 C21 109.1(2) . . ?
C20 N21 C31 124.3(2) . . ?
C21 N21 C31 126.41(19) . . ?
C1 N1 Se1 117.07(19) . . ?
C20 N22 C22 109.5(2) . . ?
C20 N22 C41 125.6(2) . . ?
C22 N22 C41 124.6(2) . . ?
C32 C31 C36 123.3(3) . . ?
C32 C31 N21 119.5(2) . . ?
C36 C31 N21 117.2(2) . . ?
N22 C20 N21 107.4(2) . . ?
N22 C20 Se1 130.51(17) . . ?
N21 C20 Se1 122.1(2) . . ?
C21 C22 N22 106.6(2) . . ?
C21 C22 H22A 126.7 . . ?
N22 C22 H22A 126.7 . . ?
C31 C32 C33 117.6(2) . . ?
C31 C32 C80 122.4(3) . . ?
C33 C32 C80 120.1(3) . . ?
C35 C36 C31 116.5(3) . . ?
C35 C36 C90 120.5(2) . . ?
C31 C36 C90 123.0(3) . . ?
C22 C21 N21 107.4(2) . . ?
C22 C21 H21A 126.3 . . ?
N21 C21 H21A 126.3 . . ?
C2 N2 C3 124.5(3) . . ?
C2 N2 Se1 103.99(18) . . ?
C3 N2 Se1 130.46(17) . . ?
C34 C33 C32 120.4(3) . . ?
C34 C33 H33A 119.8 . . ?
C32 C33 H33A 119.8 . . ?
C34 C35 C36 121.3(3) . . ?
C34 C35 H35A 119.3 . . ?
C36 C35 H35A 119.3 . . ?
N2 C3 C5 114.0(2) . . ?
N2 C3 C6 106.5(2) . . ?
C5 C3 C6 110.9(2) . . ?
N2 C3 C4 105.3(2) . . ?
C5 C3 C4 110.8(3) . . ?
C6 C3 C4 109.0(3) . . ?
N1 C1 C2 123.6(3) . . ?
N1 C1 H1B 118.2 . . ?
C2 C1 H1B 118.2 . . ?
C35 C34 C33 121.0(3) . . ?
C35 C34 H34A 119.5 . . ?
C33 C34 H34A 119.5 . . ?
C3 C6 H6A 109.5 . . ?
C3 C6 H6B 109.5 . . ?
H6A C6 H6B 109.5 . . ?
C3 C6 H6C 109.5 . . ?
H6A C6 H6C 109.5 . . ?
H6B C6 H6C 109.5 . . ?
N2 C2 C1 115.9(3) . . ?
N2 C2 H2A 122.0 . . ?
C1 C2 H2A 122.0 . . ?
F2 C51 F3 107.3(3) . . ?
F2 C51 F1 106.8(3) . . ?
F3 C51 F1 107.7(3) . . ?
F2 C51 S1 111.2(2) . . ?
F3 C51 S1 111.5(2) . . ?
F1 C51 S1 112.1(2) . . ?
C3 C5 H5A 109.5 . . ?
C3 C5 H5B 109.5 . . ?
H5A C5 H5B 109.5 . . ?
C3 C5 H5C 109.5 . . ?
H5A C5 H5C 109.5 . . ?
H5B C5 H5C 109.5 . . ?
C3 C4 H4A 109.5 . . ?
C3 C4 H4B 109.5 . . ?
H4A C4 H4B 109.5 . . ?
C3 C4 H4C 109.5 . . ?
H4A C4 H4C 109.5 . . ?
H4B C4 H4C 109.5 . . ?
C45 C46 C41 116.6(2) . . ?
C45 C46 C70 119.8(2) . . ?
C41 C46 C70 123.7(2) . . ?
C46 C41 C42 124.3(2) . . ?
C46 C41 N22 117.4(2) . . ?
C42 C41 N22 118.2(2) . . ?
C41 C42 C43 116.1(2) . . ?
C41 C42 C60 122.5(2) . . ?
C43 C42 C60 121.3(2) . . ?
C44 C43 C42 121.5(3) . . ?
C44 C43 H43A 119.3 . . ?
C42 C43 H43A 119.3 . . ?
C91 C90 C92 110.6(3) . . ?
C91 C90 C36 111.5(2) . . ?
C92 C90 C36 110.3(3) . . ?
C91 C90 H90A 108.1 . . ?
C92 C90 H90A 108.1 . . ?
C36 C90 H90A 108.1 . . ?
C72 C70 C46 111.7(2) . . ?
C72 C70 C71 110.2(3) . . ?
C46 C70 C71 112.1(3) . . ?
C72 C70 H70A 107.6 . . ?
C46 C70 H70A 107.6 . . ?
C71 C70 H70A 107.6 . . ?
C44 C45 C46 121.1(3) . . ?
C44 C45 H45A 119.4 . . ?
C46 C45 H45A 119.4 . . ?
C82 C80 C81 110.2(3) . . ?
C82 C80 C32 110.3(2) . . ?
C81 C80 C32 111.6(2) . . ?
C82 C80 H80A 108.2 . . ?
C81 C80 H80A 108.2 . . ?
C32 C80 H80A 108.2 . . ?
C90 C92 H92A 109.5 . . ?
C90 C92 H92B 109.5 . . ?
H92A C92 H92B 109.5 . . ?
C90 C92 H92C 109.5 . . ?
H92A C92 H92C 109.5 . . ?
H92B C92 H92C 109.5 . . ?
C80 C82 H82A 109.5 . . ?
C80 C82 H82B 109.5 . . ?
H82A C82 H82B 109.5 . . ?
C80 C82 H82C 109.5 . . ?
H82A C82 H82C 109.5 . . ?
H82B C82 H82C 109.5 . . ?
C80 C81 H81A 109.5 . . ?
C80 C81 H81B 109.5 . . ?
H81A C81 H81B 109.5 . . ?
C80 C81 H81C 109.5 . . ?
H81A C81 H81C 109.5 . . ?
H81B C81 H81C 109.5 . . ?
C90 C91 H91A 109.5 . . ?
C90 C91 H91B 109.5 . . ?
H91A C91 H91B 109.5 . . ?
C90 C91 H91C 109.5 . . ?
H91A C91 H91C 109.5 . . ?
H91B C91 H91C 109.5 . . ?
C42 C60 C62 111.5(2) . . ?
C42 C60 C61 110.9(3) . . ?
C62 C60 C61 111.1(2) . . ?
C42 C60 H60A 107.7 . . ?
C62 C60 H60A 107.7 . . ?
C61 C60 H60A 107.7 . . ?
C70 C72 H72A 109.5 . . ?
C70 C72 H72B 109.5 . . ?
H72A C72 H72B 109.5 . . ?
C70 C72 H72C 109.5 . . ?
H72A C72 H72C 109.5 . . ?
H72B C72 H72C 109.5 . . ?
C60 C62 H62A 109.5 . . ?
C60 C62 H62B 109.5 . . ?
H62A C62 H62B 109.5 . . ?
C60 C62 H62C 109.5 . . ?
H62A C62 H62C 109.5 . . ?
H62B C62 H62C 109.5 . . ?
C60 C61 H61A 109.5 . . ?
C60 C61 H61B 109.5 . . ?
H61A C61 H61B 109.5 . . ?
C60 C61 H61C 109.5 . . ?
H61A C61 H61C 109.5 . . ?
H61B C61 H61C 109.5 . . ?
C70 C71 H71A 109.5 . . ?
C70 C71 H71B 109.5 . . ?
H71A C71 H71B 109.5 . . ?
C70 C71 H71C 109.5 . . ?
H71A C71 H71C 109.5 . . ?
H71B C71 H71C 109.5 . . ?
C43 C44 C45 120.4(3) . . ?
C43 C44 H44A 119.8 . . ?
C45 C44 H44A 119.8 . . ?

loop_
_geom_bond_atom_site_label_1
_geom_bond_atom_site_label_2
_geom_bond_distance
_geom_bond_site_symmetry_2
_geom_bond_publ_flag
Se1 N1 1.858(2) . ?
Se1 C20 1.960(3) . ?
Se1 N2 2.387(2) . ?
S1 O1 1.428(2) . ?
S1 O2 1.439(2) . ?
S1 O3 1.439(2) . ?
S1 C51 1.823(3) . ?
N21 C20 1.343(3) . ?
N21 C21 1.373(3) . ?
N21 C31 1.455(3) . ?
N1 C1 1.273(4) . ?
N22 C20 1.331(3) . ?
N22 C22 1.382(3) . ?
N22 C41 1.459(3) . ?
C31 C32 1.386(4) . ?
C31 C36 1.408(3) . ?
F3 C51 1.333(3) . ?
C22 C21 1.348(4) . ?
C22 H22A 0.9500 . ?
C32 C33 1.388(4) . ?
C32 C80 1.533(4) . ?
C36 C35 1.386(4) . ?
C36 C90 1.524(4) . ?
C21 H21A 0.9500 . ?
N2 C2 1.263(3) . ?
N2 C3 1.483(3) . ?
F2 C51 1.333(3) . ?
F1 C51 1.339(4) . ?
C33 C34 1.381(4) . ?
C33 H33A 0.9500 . ?
C35 C34 1.370(4) . ?
C35 H35A 0.9500 . ?
C3 C5 1.504(5) . ?
C3 C6 1.519(4) . ?
C3 C4 1.537(4) . ?
C1 C2 1.459(4) . ?
C1 H1B 0.9500 . ?
C34 H34A 0.9500 . ?
C6 H6A 0.9800 . ?
C6 H6B 0.9800 . ?
C6 H6C 0.9800 . ?
C2 H2A 0.9500 . ?
C5 H5A 0.9800 . ?
C5 H5B 0.9800 . ?
C5 H5C 0.9800 . ?
C4 H4A 0.9800 . ?
C4 H4B 0.9800 . ?
C4 H4C 0.9800 . ?
C46 C45 1.394(4) . ?
C46 C41 1.395(3) . ?
C46 C70 1.520(3) . ?
C41 C42 1.396(3) . ?
C42 C43 1.397(4) . ?
C42 C60 1.523(4) . ?
C43 C44 1.379(4) . ?
C43 H43A 0.9500 . ?
C90 C91 1.519(4) . ?
C90 C92 1.523(4) . ?
C90 H90A 1.0000 . ?
C70 C72 1.519(4) . ?
C70 C71 1.521(5) . ?
C70 H70A 1.0000 . ?
C45 C44 1.382(4) . ?
C45 H45A 0.9500 . ?
C80 C82 1.516(4) . ?
C80 C81 1.527(4) . ?
C80 H80A 1.0000 . ?
C92 H92A 0.9800 . ?
C92 H92B 0.9800 . ?
C92 H92C 0.9800 . ?
C82 H82A 0.9800 . ?
C82 H82B 0.9800 . ?
C82 H82C 0.9800 . ?
C81 H81A 0.9800 . ?
C81 H81B 0.9800 . ?
C81 H81C 0.9800 . ?
C91 H91A 0.9800 . ?
C91 H91B 0.9800 . ?
C91 H91C 0.9800 . ?
C60 C62 1.524(4) . ?
C60 C61 1.538(4) . ?
C60 H60A 1.0000 . ?
C72 H72A 0.9800 . ?
C72 H72B 0.9800 . ?
C72 H72C 0.9800 . ?
C62 H62A 0.9800 . ?
C62 H62B 0.9800 . ?
C62 H62C 0.9800 . ?
C61 H61A 0.9800 . ?
C61 H61B 0.9800 . ?
C61 H61C 0.9800 . ?
C71 H71A 0.9800 . ?
C71 H71B 0.9800 . ?
C71 H71C 0.9800 . ?
C44 H44A 0.9500 . ?

loop_
_geom_torsion_atom_site_label_1
_geom_torsion_atom_site_label_2
_geom_torsion_atom_site_label_3
_geom_torsion_atom_site_label_4
_geom_torsion
_geom_torsion_site_symmetry_1
_geom_torsion_site_symmetry_2
_geom_torsion_site_symmetry_3
_geom_torsion_site_symmetry_4
_geom_torsion_publ_flag
C20 Se1 N1 C1 170.2(2) . . . . ?
N2 Se1 N1 C1 -1.9(2) . . . . ?
C20 N21 C31 C32 92.0(3) . . . . ?
C21 N21 C31 C32 -94.1(3) . . . . ?
C20 N21 C31 C36 -85.8(3) . . . . ?
C21 N21 C31 C36 88.1(3) . . . . ?
C22 N22 C20 N21 0.9(3) . . . . ?
C41 N22 C20 N21 -172.0(2) . . . . ?
C22 N22 C20 Se1 -176.73(18) . . . . ?
C41 N22 C20 Se1 10.3(4) . . . . ?
C21 N21 C20 N22 -0.8(3) . . . . ?
C31 N21 C20 N22 174.0(2) . . . . ?
C21 N21 C20 Se1 177.07(17) . . . . ?
C31 N21 C20 Se1 -8.1(3) . . . . ?
N1 Se1 C20 N22 62.5(2) . . . . ?
N2 Se1 C20 N22 92.1(4) . . . . ?
N1 Se1 C20 N21 -114.8(2) . . . . ?
N2 Se1 C20 N21 -85.2(4) . . . . ?
C20 N22 C22 C21 -0.7(3) . . . . ?
C41 N22 C22 C21 172.4(2) . . . . ?
C36 C31 C32 C33 -1.3(4) . . . . ?
N21 C31 C32 C33 -179.0(2) . . . . ?
C36 C31 C32 C80 178.1(2) . . . . ?
N21 C31 C32 C80 0.4(3) . . . . ?
C32 C31 C36 C35 0.1(4) . . . . ?
N21 C31 C36 C35 177.9(2) . . . . ?
C32 C31 C36 C90 -178.8(2) . . . . ?
N21 C31 C36 C90 -1.0(3) . . . . ?
N22 C22 C21 N21 0.1(3) . . . . ?
C20 N21 C21 C22 0.4(3) . . . . ?
C31 N21 C21 C22 -174.3(2) . . . . ?
N1 Se1 N2 C2 6.18(19) . . . . ?
C20 Se1 N2 C2 -24.0(4) . . . . ?
N1 Se1 N2 C3 174.7(2) . . . . ?
C20 Se1 N2 C3 144.5(3) . . . . ?
C31 C32 C33 C34 1.6(4) . . . . ?
C80 C32 C33 C34 -177.8(2) . . . . ?
C31 C36 C35 C34 0.8(4) . . . . ?
C90 C36 C35 C34 179.8(2) . . . . ?
C2 N2 C3 C5 17.5(4) . . . . ?
Se1 N2 C3 C5 -148.9(2) . . . . ?
C2 N2 C3 C6 -105.2(3) . . . . ?
Se1 N2 C3 C6 88.4(3) . . . . ?
C2 N2 C3 C4 139.2(3) . . . . ?
Se1 N2 C3 C4 -27.3(3) . . . . ?
Se1 N1 C1 C2 -2.6(4) . . . . ?
C36 C35 C34 C33 -0.6(4) . . . . ?
C32 C33 C34 C35 -0.7(4) . . . . ?
C3 N2 C2 C1 -178.0(2) . . . . ?
Se1 N2 C2 C1 -8.6(3) . . . . ?
N1 C1 C2 N2 9.0(4) . . . . ?
O1 S1 C51 F2 178.1(2) . . . . ?
O2 S1 C51 F2 -61.9(2) . . . . ?
O3 S1 C51 F2 57.0(3) . . . . ?
O1 S1 C51 F3 -62.2(3) . . . . ?
O2 S1 C51 F3 57.8(3) . . . . ?
O3 S1 C51 F3 176.7(2) . . . . ?
O1 S1 C51 F1 58.6(2) . . . . ?
O2 S1 C51 F1 178.6(2) . . . . ?
O3 S1 C51 F1 -62.5(2) . . . . ?
C45 C46 C41 C42 -1.0(4) . . . . ?
C70 C46 C41 C42 177.5(3) . . . . ?
C45 C46 C41 N22 176.2(2) . . . . ?
C70 C46 C41 N22 -5.3(4) . . . . ?
C20 N22 C41 C46 75.5(3) . . . . ?
C22 N22 C41 C46 -96.5(3) . . . . ?
C20 N22 C41 C42 -107.1(3) . . . . ?
C22 N22 C41 C42 80.9(3) . . . . ?
C46 C41 C42 C43 0.8(4) . . . . ?
N22 C41 C42 C43 -176.4(2) . . . . ?
C46 C41 C42 C60 -177.7(3) . . . . ?
N22 C41 C42 C60 5.1(4) . . . . ?
C41 C42 C43 C44 0.0(4) . . . . ?
C60 C42 C43 C44 178.6(3) . . . . ?
C35 C36 C90 C91 57.8(4) . . . . ?
C31 C36 C90 C91 -123.3(3) . . . . ?
C35 C36 C90 C92 -65.4(3) . . . . ?
C31 C36 C90 C92 113.5(3) . . . . ?
C45 C46 C70 C72 54.7(4) . . . . ?
C41 C46 C70 C72 -123.7(3) . . . . ?
C45 C46 C70 C71 -69.5(4) . . . . ?
C41 C46 C70 C71 112.1(3) . . . . ?
C41 C46 C45 C44 0.4(4) . . . . ?
C70 C46 C45 C44 -178.1(3) . . . . ?
C31 C32 C80 C82 108.6(3) . . . . ?
C33 C32 C80 C82 -71.9(3) . . . . ?
C31 C32 C80 C81 -128.5(3) . . . . ?
C33 C32 C80 C81 50.9(3) . . . . ?
C41 C42 C60 C62 134.7(3) . . . . ?
C43 C42 C60 C62 -43.8(4) . . . . ?
C41 C42 C60 C61 -101.0(3) . . . . ?
C43 C42 C60 C61 80.5(3) . . . . ?
C42 C43 C44 C45 -0.6(5) . . . . ?
C46 C45 C44 C43 0.4(5) . . . . ?
